data_7150181
loop_
_publ_author_name
'Zhuang, Wei'
'Hazell, Rita G.'
'J\/orgensen, Karl Anker'

_publ_section_title
;
 Enantioselective Friedel-Crafts type addition of indoles to
 nitro-olefins using a chiral hydrogen-bonding catalyst--synthesis of
 optically active tetrahydro-beta-carbolines.
;
_journal_issue 14
_journal_name_full 'Organic &amp; biomolecular chemistry'
_journal_page_first 2566
_journal_page_last 2571
_journal_paper_doi 10.1039/b505220c
_journal_volume 3
_journal_year 2005
_chemical_formula_moiety 'C16 H26 F6 N2 O4 S2'
_chemical_formula_sum 'C16 H26 F6 N2 O4 S2'
_chemical_formula_weight 488.53
_chemical_name_systematic
;
(R,R) N-(1,2-Dicyclohexyl-2-trifluoromethanesulfonylamino-ethyl9-
C,C,C-trifluoro-methanesulfonamide
;
_space_group_IT_number 15
_symmetry_cell_setting monoclinic
_symmetry_space_group_name_Hall '-C 2yc'
_symmetry_space_group_name_H-M 'C 1 2/c 1'
_atom_type_scat_source IntTabIV
_cell_angle_alpha 90.000
_cell_angle_beta 95.972(3)
_cell_angle_gamma 90.000
_cell_formula_units_Z 4
_cell_length_a 20.6214(6)
_cell_length_b 10.7987(7)
_cell_length_c 9.401(3)
_cell_measurement_reflns_used 8505
_cell_measurement_temperature 100
_cell_measurement_theta_max 33.94
_cell_measurement_theta_min 2.97
_cell_volume 2082.1(7)
_computing_cell_refinement 'SAINT (Siemens, 1995)'
_computing_data_collection 'SMART (Siemens, 1995)'
_computing_data_reduction 'SAINT (Siemens, 1995)'
_computing_molecular_graphics
;
ORTEP-III (Burnett & Johnson, 1996), KRYSTAL
;
_computing_publication_material KRYSTAL
_computing_structure_refinement 'modified ORFLS(1962), KRYSTAL'
_computing_structure_solution
;
SIR97 (Altomare et al., 1997 ), KRYSTAL
;
_diffrn_ambient_temperature 100
_diffrn_measured_fraction_theta_full 0.990
_diffrn_measured_fraction_theta_max 0.933
_diffrn_measurement_device 'Siemens SMART CCD diffractometer'
_diffrn_measurement_method 'scans with narrow frames'
_diffrn_radiation_monochromator graphite
_diffrn_radiation_source 'x-ray tube'
_diffrn_radiation_type 'Mo K\a'
_diffrn_radiation_wavelength 0.71073
_diffrn_reflns_av_R_equivalents 0.109
_diffrn_reflns_limit_h_max 32
_diffrn_reflns_limit_h_min -32
_diffrn_reflns_limit_k_max 16
_diffrn_reflns_limit_k_min -16
_diffrn_reflns_limit_l_max 14
_diffrn_reflns_limit_l_min -13
_diffrn_reflns_number 33027
_diffrn_reflns_reduction_process 33027
_diffrn_reflns_theta_full 33.94
_diffrn_reflns_theta_max 33.94
_diffrn_reflns_theta_min 2.97
_diffrn_standards_decay_% 0
_exptl_absorpt_coefficient_mu 0.335
_exptl_absorpt_correction_T_max 1.000
_exptl_absorpt_correction_T_min 0.773
_exptl_absorpt_correction_type multi-scan
_exptl_absorpt_process_details 'SADABS, 1996 '
_exptl_crystal_colour colourless
_exptl_crystal_density_diffrn 1.559
_exptl_crystal_density_meas ?
_exptl_crystal_density_method .
_exptl_crystal_description plate
_exptl_crystal_F_000 1016
_exptl_crystal_size_max 0.56
_exptl_crystal_size_mid 0.42
_exptl_crystal_size_min 0.02
_refine_diff_density_max 2.9(1)
_refine_diff_density_min -1.3(1)
_refine_ls_extinction_method none
_refine_ls_goodness_of_fit_ref 1.166
_refine_ls_hydrogen_treatment constr
_refine_ls_matrix_type full
_refine_ls_number_constraints 2
_refine_ls_number_parameters 141
_refine_ls_number_reflns 2968
_refine_ls_number_restraints 0
_refine_ls_R_factor_gt 0.143
_refine_ls_shift/su_max 0.0006
_refine_ls_shift/su_mean 0.0001
_refine_ls_structure_factor_coef F
_refine_ls_weighting_details
;
w= 1/{[\s~cs~(F^2^)+B+(1+A)F^2^]^1/2^- |F|}^2^
where A = 0.10 and B = 5.0
;
_refine_ls_weighting_scheme calc
_refine_ls_wR_factor_ref 0.169
_reflns_number_gt 2968
_reflns_number_total 4126
_reflns_threshold_expression I>2\s(I)
_cod_data_source_file b505220c.txt
_cod_data_source_block wei-4c
_cod_depositor_comments
;
The following automatic conversions were performed:

'_atom_site_thermal_displace_type' tag value 'Uij' was replaced with
'Uani' value 15 times.

Automatic conversion script
Id: cif_fix_values 1646 2011-03-28 12:23:43Z adriana 

The following automatic conversions were performed:
data name '_geom_bond_atom_site_label_D' replaced with
'_geom_hbond_atom_site_label_D' as specified in the replacement file
'/home/antanas/src/cod-tools/trunk/data/replacement-values/replacement_tags.lst'.

data
name '_geom_bond_atom_site_label_H' replaced with
'_geom_hbond_atom_site_label_H' as specified in the replacement file
'/home/antanas/src/cod-tools/trunk/data/replacement-values/replacement_tags.lst'.

data
name '_geom_contact_atom_site_label_a' replaced with
'_geom_hbond_atom_site_label_A' as specified in the replacement file
'/home/antanas/src/cod-tools/trunk/data/replacement-values/replacement_tags.lst'.

data
name '_geom_bond_distance_DH' replaced with '_geom_hbond_distance_DH'
as specified in the replacement file
'/home/antanas/src/cod-tools/trunk/data/replacement-values/replacement_tags.lst'.

data
name '_geom_contact_distance_HA' replaced with
'_geom_hbond_distance_HA' as specified in the replacement file
'/home/antanas/src/cod-tools/trunk/data/replacement-values/replacement_tags.lst'.

data
name '_geom_contact_distance_DA' replaced with
'_geom_hbond_distance_DA' as specified in the replacement file
'/home/antanas/src/cod-tools/trunk/data/replacement-values/replacement_tags.lst'.

data
name '_geom_angle_DHA' replaced with '_geom_hbond_angle_DHA' as
specified in the replacement file
'/home/antanas/src/cod-tools/trunk/data/replacement-values/replacement_tags.lst'.

data
name '_geom_contact_site_symmetry_A' replaced with
'_geom_hbond_site_symmetry_A' as specified in the replacement file
'/home/antanas/src/cod-tools/trunk/data/replacement-values/replacement_tags.lst'.

Automatic conversion script
Id: cif_correct_tags 5005 2017-03-03 11:38:54Z antanas 
;
_cod_original_sg_symbol_H-M 'C 2/c'
_cod_database_code 7150181

loop_
_symmetry_equiv_pos_as_xyz
+x,+y,+z
-x,+y,1/2-z
-x,-y,-z
+x,-y,1/2+z
1/2+x,1/2+y,+z
1/2-x,1/2+y,1/2-z
1/2-x,1/2-y,-z
1/2+x,1/2-y,1/2+z

loop_
_atom_site_aniso_label
_atom_site_aniso_U_11
_atom_site_aniso_U_22
_atom_site_aniso_U_33
_atom_site_aniso_U_12
_atom_site_aniso_U_13
_atom_site_aniso_U_23
S 0.0171(6) 0.0161(7) 0.0137(5) -0.0001(5) 0.0040(4) 0.0025(5)
F1 0.030(2) 0.053(3) 0.040(2) 0.000(2) -0.005(2) 0.023(2)
F2 0.056(3) 0.047(3) 0.041(3) -0.031(2) 0.005(2) -0.014(2)
F3 0.017(2) 0.069(3) 0.029(2) -0.009(2) 0.008(1) 0.010(2)
O1 0.030(2) 0.024(2) 0.018(2) 0.002(2) 0.011(2) -0.004(2)
O2 0.033(2) 0.021(2) 0.022(2) 0.006(2) 0.007(2) 0.009(2)
N 0.019(2) 0.012(2) 0.016(2) 0.000(2) 0.004(1) 0.003(2)
C1 0.016(2) 0.012(2) 0.012(2) -0.001(2) 0.001(2) -0.002(2)
C2 0.025(3) 0.011(2) 0.012(2) -0.003(2) 0.001(2) 0.001(2)
C3 0.017(2) 0.024(3) 0.018(2) -0.007(2) -0.002(2) 0.007(2)
C4 0.020(3) 0.042(4) 0.016(2) -0.013(3) -0.003(2) 0.003(2)
C5 0.015(3) 0.042(4) 0.026(3) -0.006(2) -0.003(2) -0.003(3)
C6 0.020(3) 0.043(4) 0.016(2) -0.004(3) -0.005(2) 0.000(3)
C7 0.019(2) 0.036(3) 0.012(2) -0.005(2) 0.000(2) 0.002(2)
C8 0.014(2) 0.033(3) 0.022(3) -0.005(2) 0.001(2) 0.012(2)

loop_
_atom_site_label
_atom_site_fract_x
_atom_site_fract_y
_atom_site_fract_z
_atom_site_U_iso_or_equiv
_atom_site_thermal_displace_type
S 0.06927(7) 0.3352(1) 0.4832(1) 0.0155(6) Uani
F1 0.1777(2) 0.2910(5) 0.6464(5) 0.042(3) Uani
F2 0.1498(3) 0.4798(5) 0.6387(5) 0.048(3) Uani
F3 0.1888(2) 0.3946(5) 0.4581(4) 0.038(2) Uani
O1 0.0764(2) 0.2118(4) 0.4303(5) 0.023(2) Uani
O2 0.0515(2) 0.4365(4) 0.3890(5) 0.025(2) Uani
N 0.0253(2) 0.3357(4) 0.6131(5) 0.016(2) Uani
C1 -0.0056(2) 0.2238(5) 0.6677(5) 0.013(2) Uani
C2 -0.0776(3) 0.2145(5) 0.6081(6) 0.016(2) Uani
C3 -0.1101(3) 0.1006(6) 0.6624(6) 0.020(3) Uani
C4 -0.1817(3) 0.0883(7) 0.6018(6) 0.026(3) Uani
C5 -0.1900(3) 0.0925(7) 0.4380(7) 0.028(3) Uani
C6 -0.1573(3) 0.2066(7) 0.3839(6) 0.027(3) Uani
C7 -0.0862(3) 0.2153(6) 0.4433(6) 0.022(3) Uani
C8 0.1511(3) 0.3793(6) 0.5627(6) 0.023(3) Uani
H1n 0.0032 0.4002 0.6122 0.019 Uiso
H1 0.0162 0.1537 0.6346 0.016 Uiso
H2 -0.0995 0.2851 0.6400 0.019 Uiso
H3a -0.1079 0.1053 0.7637 0.024 Uiso
H3b -0.0871 0.0294 0.6359 0.024 Uiso
H4a -0.2058 0.1544 0.6374 0.032 Uiso
H4b -0.1981 0.0116 0.6323 0.032 Uiso
H5a -0.2352 0.0945 0.4054 0.034 Uiso
H5b -0.1709 0.0206 0.4018 0.034 Uiso
H6a -0.1796 0.2782 0.4121 0.032 Uiso
H6b -0.1599 0.2031 0.2825 0.032 Uiso
H7a -0.0634 0.1467 0.4095 0.027 Uiso
H7b -0.0685 0.2900 0.4105 0.027 Uiso

loop_
_geom_angle_atom_site_label_1
_geom_angle_atom_site_label_2
_geom_angle_atom_site_label_3
_geom_angle
_geom_angle_site_symmetry_1
_geom_angle_site_symmetry_2
_geom_angle_site_symmetry_3
O1 S O2 121.6(3) . . .
N S O2 110.0(3) . . .
C8 S O2 102.7(3) . . .
N S O1 110.8(3) . . .
C8 S O1 105.0(3) . . .
C8 S N 105.0(3) . . .
S N C1 124.1(4) . . .
C2 C1 N 111.2(4) . . .
C1 C1 N 108.8(3) 2_556 . .
C1 C1 C2 114.0(5) 2_556 . .
C1 C2 C7 112.0(5) . . .
C3 C2 C7 109.5(5) . . .
C3 C2 C1 112.0(4) . . .
C2 C3 C4 112.8(5) . . .
C5 C4 C3 112.0(5) . . .
C6 C5 C4 110.6(5) . . .
C7 C6 C5 111.9(5) . . .
C6 C7 C2 112.1(5) . . .
F3 C8 F1 107.1(5) . . .
F2 C8 F1 107.8(5) . . .
S C8 F1 111.3(4) . . .
F2 C8 F3 110.5(5) . . .
S C8 F3 108.4(4) . . .
S C8 F2 111.7(5) . . .
C1 N H1n 115.6 . . .
S N H1n 110.4 . . .
N C1 H1 107.6 . . .
C2 C1 H1 107.5 . . .
C1 C1 H1 107.5 2_556 . .
C7 C2 H2 107.7 . . .
C1 C2 H2 107.7 . . .
C3 C2 H2 107.7 . . .
H3a C3 H3b 109.4 . . .
C4 C3 H3b 108.6 . . .
C2 C3 H3b 108.6 . . .
C4 C3 H3a 108.7 . . .
C2 C3 H3a 108.6 . . .
H4b C4 H4a 109.5 . . .
C3 C4 H4a 108.9 . . .
C5 C4 H4a 108.8 . . .
C3 C4 H4b 108.8 . . .
C5 C4 H4b 108.8 . . .
H5a C5 H5b 109.5 . . .
C4 C5 H5b 109.1 . . .
C6 C5 H5b 109.2 . . .
C4 C5 H5a 109.3 . . .
C6 C5 H5a 109.2 . . .
H6a C6 H6b 109.4 . . .
C5 C6 H6b 108.8 . . .
C7 C6 H6b 108.9 . . .
C5 C6 H6a 108.9 . . .
C7 C6 H6a 108.9 . . .
H7b C7 H7a 109.5 . . .
C2 C7 H7a 108.8 . . .
C6 C7 H7a 108.8 . . .
C2 C7 H7b 108.8 . . .
C6 C7 H7b 108.8 . . .

loop_
_geom_bond_atom_site_label_1
_geom_bond_atom_site_label_2
_geom_bond_distance
_geom_bond_site_symmetry_1
_geom_bond_site_symmetry_2
S O2 1.432(4) . .
S O1 1.434(5) . .
S N 1.595(4) . .
S C8 1.838(6) . .
F1 C8 1.319(7) . .
F2 C8 1.301(8) . .
F3 C8 1.325(7) . .
N C1 1.481(7) . .
C1 C2 1.536(8) . .
C1 C1 1.541(10) . 2_556
C2 C7 1.541(7) . .
C2 C3 1.513(8) . .
C3 C4 1.534(8) . .
C4 C5 1.533(9) . .
C5 C6 1.517(10) . .
C6 C7 1.518(8) . .
N H1n 0.83 . .
C1 H1 0.95 . .
C2 H2 0.95 . .
C3 H3b 0.95 . .
C3 H3a 0.95 . .
C4 H4a 0.95 . .
C4 H4b 0.95 . .
C5 H5b 0.95 . .
C5 H5a 0.95 . .
C6 H6b 0.95 . .
C6 H6a 0.95 . .
C7 H7a 0.95 . .
C7 H7b 0.95 . .

loop_
_geom_hbond_atom_site_label_D
_geom_hbond_atom_site_label_H
_geom_hbond_atom_site_label_A
_geom_hbond_distance_DH
_geom_hbond_distance_HA
_geom_hbond_distance_DA
_geom_hbond_angle_DHA
_geom_hbond_site_symmetry_A
N H1n O1 0.832(5) 2.092(4) 2.924(7) 118.1(3) 3_567

loop_
_geom_torsion_atom_site_label_1
_geom_torsion_atom_site_label_2
_geom_torsion_atom_site_label_3
_geom_torsion_atom_site_label_4
_geom_torsion
_geom_torsion_site_symmetry_1
_geom_torsion_site_symmetry_2
_geom_torsion_site_symmetry_3
_geom_torsion_site_symmetry_4
N C1 C1 N 61.2(7) . . 2_556 2_556
S N C1 C1 134.5(4) . . . 2_556
C2 C1 C1 C2 171.8(6) . . 2_556 2_556
S C1 C1 S 112.7(5) . . 2_556 2_556
